data_7153593
loop_
_publ_author_name
'Poudel, Tej Narayan'
'Lee, Yong Rok'

_publ_section_title
;
 An advanced and novel one-pot synthetic method for diverse
 benzo[c]chromen-6-ones by transition-metal free mild base-promoted domino
 reactions of substituted 2-hydroxychalcones with \b-ketoesters and its
 application to polysubstituted terphenyls.
;
_journal_issue 6
_journal_name_full 'Organic &amp; biomolecular chemistry'
_journal_page_first 919
_journal_page_last 930
_journal_paper_doi 10.1039/c3ob41800f
_journal_volume 12
_journal_year 2014
_chemical_formula_moiety 'C44 H36 O6'
_chemical_formula_sum 'C22 H18 O3'
_chemical_formula_weight 330.36
_chemical_name_systematic
; 
 ? 
;
_space_group_IT_number 2
_symmetry_cell_setting triclinic
_symmetry_space_group_name_Hall '-P 1'
_symmetry_space_group_name_H-M 'P -1'
_atom_sites_solution_hydrogens geom
_atom_sites_solution_primary direct
_atom_sites_solution_secondary difmap
_audit_creation_method SHELXTL
_cell_angle_alpha 83.181(3)
_cell_angle_beta 80.292(3)
_cell_angle_gamma 61.859(2)
_cell_formula_units_Z 4
_cell_length_a 10.8607(14)
_cell_length_b 11.4179(14)
_cell_length_c 15.2714(19)
_cell_measurement_reflns_used 3766
_cell_measurement_temperature 200(2)
_cell_measurement_theta_max 26.07
_cell_measurement_theta_min 2.35
_cell_volume 1644.3(4)
_computing_cell_refinement 'Bruker SMART'
_computing_data_collection 'Bruker SMART'
_computing_data_reduction 'Bruker SAINT'
_computing_molecular_graphics 'Bruker SHELXTL'
_computing_publication_material 'Bruker SHELXTL'
_computing_structure_refinement 'Bruker SHELXTL'
_computing_structure_solution 'Bruker SHELXTL'
_diffrn_ambient_temperature 200(2)
_diffrn_measured_fraction_theta_full 0.992
_diffrn_measured_fraction_theta_max 0.992
_diffrn_measurement_device_type 'CCD area detector'
_diffrn_measurement_method 'phi and omega scans'
_diffrn_radiation_monochromator graphite
_diffrn_radiation_source 'fine-focus sealed tube'
_diffrn_radiation_type MoK\a
_diffrn_radiation_wavelength 0.71073
_diffrn_reflns_av_R_equivalents 0.0454
_diffrn_reflns_av_sigmaI/netI 0.0800
_diffrn_reflns_limit_h_max 13
_diffrn_reflns_limit_h_min -8
_diffrn_reflns_limit_k_max 14
_diffrn_reflns_limit_k_min -13
_diffrn_reflns_limit_l_max 18
_diffrn_reflns_limit_l_min -18
_diffrn_reflns_number 10459
_diffrn_reflns_theta_full 26.08
_diffrn_reflns_theta_max 26.08
_diffrn_reflns_theta_min 1.35
_exptl_absorpt_coefficient_mu 0.088
_exptl_absorpt_correction_type none
_exptl_crystal_colour colorless
_exptl_crystal_density_diffrn 1.335
_exptl_crystal_density_method 'not measured'
_exptl_crystal_description block
_exptl_crystal_F_000 696
_exptl_crystal_size_max 0.42
_exptl_crystal_size_mid 0.22
_exptl_crystal_size_min 0.18
_refine_diff_density_max 0.307
_refine_diff_density_min -0.429
_refine_diff_density_rms 0.104
_refine_ls_extinction_method none
_refine_ls_goodness_of_fit_ref 1.030
_refine_ls_hydrogen_treatment constr
_refine_ls_matrix_type full
_refine_ls_number_parameters 459
_refine_ls_number_reflns 6463
_refine_ls_number_restraints 0
_refine_ls_restrained_S_all 1.030
_refine_ls_R_factor_all 0.1161
_refine_ls_R_factor_gt 0.0642
_refine_ls_shift/su_max 0.000
_refine_ls_shift/su_mean 0.000
_refine_ls_structure_factor_coef Fsqd
_refine_ls_weighting_details 'calc w=1/[\s^2^(Fo^2^)+(0.1242P)^2^+0.0000P] where P=(Fo^2^+2Fc^2^)/3'
_refine_ls_weighting_scheme calc
_refine_ls_wR_factor_gt 0.1559
_refine_ls_wR_factor_ref 0.2354
_reflns_number_gt 3505
_reflns_number_total 6463
_reflns_threshold_expression >2sigma(I)
_cod_data_source_file c3ob41800f.txt
_cod_data_source_block No6
_cod_depositor_comments
;
The following automatic conversions were performed:

'_symmetry_cell_setting' value 'Triclinic' changed to 'triclinic'
according to
/usr/data/users/saulius/automatic-downloads/current/RSC/lib/dictionaries/cif_core.dic
dictionary named 'cif_core.dic' version 2.4.2 from 2011-04-26.

Automatic conversion script
Id: cif_fix_values 2281 2013-09-26 08:29:07Z andrius 
;
_cod_original_sg_symbol_H-M P-1
_cod_database_code 7153593

loop_
_symmetry_equiv_pos_as_xyz
'x, y, z'
'-x, -y, -z'

loop_
_atom_site_label
_atom_site_type_symbol
_atom_site_fract_x
_atom_site_fract_y
_atom_site_fract_z
_atom_site_U_iso_or_equiv
_atom_site_adp_type
_atom_site_occupancy
_atom_site_symmetry_multiplicity
_atom_site_calc_flag
_atom_site_refinement_flags
O1 O -0.0613(3) 0.2167(3) 0.39916(16) 0.0580(7) Uani 1 1 d .
C1 C -0.0273(4) 0.3052(3) 0.3788(2) 0.0432(8) Uani 1 1 d .
O2 O -0.1096(2) 0.4220(2) 0.41887(14) 0.0460(6) Uani 1 1 d .
C2 C -0.0775(4) 0.5278(3) 0.4045(2) 0.0388(8) Uani 1 1 d .
C3 C -0.1659(4) 0.6385(3) 0.4533(2) 0.0431(8) Uani 1 1 d .
H3 H -0.2438 0.6403 0.4934 0.052 Uiso 1 1 calc R
C4 C -0.1393(4) 0.7456(3) 0.4428(2) 0.0447(9) Uani 1 1 d .
H4 H -0.2003 0.8224 0.4755 0.054 Uiso 1 1 calc R
C5 C -0.0240(3) 0.7446(3) 0.3848(2) 0.0379(8) Uani 1 1 d .
C6 C 0.0015(4) 0.8637(3) 0.3764(2) 0.0516(10) Uani 1 1 d .
H6A H 0.0770 0.8527 0.3276 0.077 Uiso 1 1 calc R
H6B H 0.0291 0.8728 0.4321 0.077 Uiso 1 1 calc R
H6C H -0.0848 0.9436 0.3639 0.077 Uiso 1 1 calc R
C7 C 0.0609(3) 0.6327(3) 0.33796(19) 0.0376(8) Uani 1 1 d .
H7 H 0.1395 0.6309 0.2986 0.045 Uiso 1 1 calc R
C8 C 0.0381(3) 0.5213(3) 0.34501(18) 0.0324(7) Uani 1 1 d .
C9 C 0.1239(3) 0.4009(3) 0.29543(19) 0.0341(7) Uani 1 1 d .
C10 C 0.0919(3) 0.2946(3) 0.31407(19) 0.0360(7) Uani 1 1 d .
C11 C 0.1712(4) 0.1773(3) 0.2672(2) 0.0395(8) Uani 1 1 d .
O3 O 0.1450(3) 0.0716(2) 0.28429(16) 0.0530(7) Uani 1 1 d .
H3A H 0.0753 0.0900 0.3238 0.079 Uiso 1 1 calc R
C12 C 0.2810(3) 0.1659(3) 0.19920(19) 0.0362(7) Uani 1 1 d .
C13 C 0.3651(4) 0.0355(3) 0.1544(2) 0.0478(9) Uani 1 1 d .
H13A H 0.3189 0.0354 0.1046 0.072 Uiso 1 1 calc R
H13B H 0.3710 -0.0374 0.1973 0.072 Uiso 1 1 calc R
H13C H 0.4601 0.0238 0.1322 0.072 Uiso 1 1 calc R
C14 C 0.3048(3) 0.2762(3) 0.17840(19) 0.0354(7) Uani 1 1 d .
C15 C 0.2311(3) 0.3895(3) 0.22730(19) 0.0348(7) Uani 1 1 d .
H15 H 0.2543 0.4607 0.2140 0.042 Uiso 1 1 calc R
C16 C 0.4070(3) 0.2778(3) 0.0994(2) 0.0366(7) Uani 1 1 d .
C17 C 0.5127(4) 0.3092(3) 0.1057(2) 0.0464(9) Uani 1 1 d .
H17 H 0.5246 0.3273 0.1619 0.056 Uiso 1 1 calc R
C18 C 0.6020(4) 0.3147(4) 0.0308(2) 0.0547(10) Uani 1 1 d .
H18 H 0.6753 0.3350 0.0370 0.066 Uiso 1 1 calc R
C19 C 0.5872(4) 0.2912(3) -0.0532(2) 0.0448(8) Uani 1 1 d .
C20 C 0.6866(4) 0.2942(4) -0.1335(2) 0.0655(12) Uani 1 1 d .
H20A H 0.7242 0.2120 -0.1650 0.098 Uiso 1 1 calc R
H20B H 0.7642 0.3022 -0.1148 0.098 Uiso 1 1 calc R
H20C H 0.6363 0.3706 -0.1730 0.098 Uiso 1 1 calc R
C21 C 0.4794(3) 0.2620(3) -0.0593(2) 0.0405(8) Uani 1 1 d .
H21 H 0.4656 0.2466 -0.1158 0.049 Uiso 1 1 calc R
C22 C 0.3908(3) 0.2549(3) 0.0155(2) 0.0413(8) Uani 1 1 d .
H22 H 0.3178 0.2340 0.0095 0.050 Uiso 1 1 calc R
O4 O 0.4320(3) 1.1448(2) 0.41711(15) 0.0522(7) Uani 1 1 d .
C23 C 0.4652(4) 1.0348(3) 0.3910(2) 0.0427(8) Uani 1 1 d .
O5 O 0.3857(2) 0.9759(2) 0.42985(14) 0.0458(6) Uani 1 1 d .
C24 C 0.4168(4) 0.8482(3) 0.4087(2) 0.0401(8) Uani 1 1 d .
C25 C 0.3321(4) 0.7964(4) 0.4566(2) 0.0485(9) Uani 1 1 d .
H25 H 0.2586 0.8463 0.5011 0.058 Uiso 1 1 calc R
C26 C 0.3562(4) 0.6718(3) 0.4389(2) 0.0470(9) Uani 1 1 d .
H26 H 0.2978 0.6359 0.4709 0.056 Uiso 1 1 calc R
C27 C 0.4649(4) 0.5967(3) 0.3746(2) 0.0423(8) Uani 1 1 d .
C28 C 0.4908(4) 0.4598(4) 0.3556(2) 0.0557(10) Uani 1 1 d .
H28A H 0.4285 0.4673 0.3133 0.084 Uiso 1 1 calc R
H28B H 0.4715 0.4151 0.4110 0.084 Uiso 1 1 calc R
H28C H 0.5891 0.4081 0.3301 0.084 Uiso 1 1 calc R
C29 C 0.5473(3) 0.6516(3) 0.3289(2) 0.0394(8) Uani 1 1 d .
H29 H 0.6215 0.6012 0.2850 0.047 Uiso 1 1 calc R
C30 C 0.5265(3) 0.7785(3) 0.34441(19) 0.0359(7) Uani 1 1 d .
C31 C 0.6100(3) 0.8413(3) 0.29673(19) 0.0356(7) Uani 1 1 d .
C32 C 0.5797(3) 0.9675(3) 0.32231(19) 0.0361(7) Uani 1 1 d .
C33 C 0.6592(4) 1.0306(3) 0.2794(2) 0.0397(8) Uani 1 1 d .
O6 O 0.6375(3) 1.1487(2) 0.30530(16) 0.0514(7) Uani 1 1 d .
H6 H 0.5671 1.1778 0.3445 0.077 Uiso 1 1 calc R
C34 C 0.7652(4) 0.9727(3) 0.2092(2) 0.0393(8) Uani 1 1 d .
C35 C 0.8534(4) 1.0410(3) 0.1701(2) 0.0485(9) Uani 1 1 d .
H35A H 0.9466 0.9747 0.1449 0.073 Uiso 1 1 calc R
H35B H 0.8636 1.0865 0.2168 0.073 Uiso 1 1 calc R
H35C H 0.8072 1.1061 0.1232 0.073 Uiso 1 1 calc R
C36 C 0.7883(3) 0.8512(3) 0.18079(19) 0.0357(7) Uani 1 1 d .
C37 C 0.7140(3) 0.7855(3) 0.22603(19) 0.0362(7) Uani 1 1 d .
H37 H 0.7353 0.7005 0.2079 0.043 Uiso 1 1 calc R
C38 C 0.8872(3) 0.7896(3) 0.1001(2) 0.0351(7) Uani 1 1 d .
C39 C 0.8788(3) 0.8616(3) 0.0194(2) 0.0390(8) Uani 1 1 d .
H39 H 0.8138 0.9535 0.0167 0.047 Uiso 1 1 calc R
C40 C 0.9636(3) 0.8014(3) -0.0569(2) 0.0420(8) Uani 1 1 d .
H40 H 0.9547 0.8525 -0.1115 0.050 Uiso 1 1 calc R
C41 C 1.0610(4) 0.6682(3) -0.0554(2) 0.0403(8) Uani 1 1 d .
C42 C 1.1524(4) 0.6028(4) -0.1398(2) 0.0522(9) Uani 1 1 d .
H42A H 1.2400 0.5268 -0.1245 0.078 Uiso 1 1 calc R
H42B H 1.1744 0.6672 -0.1783 0.078 Uiso 1 1 calc R
H42C H 1.1019 0.5721 -0.1710 0.078 Uiso 1 1 calc R
C43 C 1.0722(4) 0.5965(3) 0.0251(2) 0.0434(8) Uani 1 1 d .
H43 H 1.1401 0.5055 0.0280 0.052 Uiso 1 1 calc R
C44 C 0.9852(3) 0.6561(3) 0.1019(2) 0.0401(8) Uani 1 1 d .
H44 H 0.9931 0.6047 0.1563 0.048 Uiso 1 1 calc R

loop_
_atom_site_aniso_label
_atom_site_aniso_U_11
_atom_site_aniso_U_22
_atom_site_aniso_U_33
_atom_site_aniso_U_23
_atom_site_aniso_U_13
_atom_site_aniso_U_12
O1 0.0697(19) 0.0627(17) 0.0562(15) -0.0016(12) 0.0072(14) -0.0475(15)
C1 0.048(2) 0.050(2) 0.0359(18) 0.0002(15) -0.0007(16) -0.0285(18)
O2 0.0464(15) 0.0497(14) 0.0427(13) -0.0052(11) 0.0063(11) -0.0261(12)
C2 0.0407(19) 0.0423(19) 0.0331(16) 0.0008(14) -0.0036(15) -0.0200(16)
C3 0.0352(19) 0.054(2) 0.0304(16) -0.0045(15) 0.0034(15) -0.0141(17)
C4 0.048(2) 0.0405(19) 0.0383(18) -0.0074(14) -0.0033(17) -0.0141(17)
C5 0.0298(17) 0.0446(19) 0.0359(17) -0.0073(14) -0.0049(14) -0.0130(15)
C6 0.064(3) 0.043(2) 0.047(2) -0.0135(16) 0.0013(19) -0.0240(19)
C7 0.0402(19) 0.0410(19) 0.0294(16) -0.0074(13) 0.0026(15) -0.0180(16)
C8 0.0278(17) 0.0384(18) 0.0276(15) -0.0031(13) -0.0004(13) -0.0132(14)
C9 0.0348(18) 0.0350(17) 0.0318(16) 0.0007(13) -0.0055(14) -0.0156(14)
C10 0.0374(18) 0.0392(18) 0.0312(16) -0.0006(13) -0.0040(14) -0.0177(15)
C11 0.045(2) 0.0422(19) 0.0383(17) 0.0033(14) -0.0080(16) -0.0260(17)
O3 0.0689(18) 0.0464(14) 0.0538(15) -0.0003(11) 0.0010(13) -0.0383(14)
C12 0.0371(19) 0.0349(17) 0.0350(16) -0.0024(13) -0.0054(15) -0.0149(15)
C13 0.049(2) 0.040(2) 0.051(2) -0.0087(16) -0.0031(18) -0.0171(17)
C14 0.0327(18) 0.0366(18) 0.0336(16) -0.0039(13) -0.0023(14) -0.0134(15)
C15 0.0324(17) 0.0382(18) 0.0358(16) -0.0029(13) -0.0002(14) -0.0190(15)
C16 0.0370(18) 0.0329(17) 0.0386(17) -0.0072(13) 0.0000(15) -0.0154(14)
C17 0.057(2) 0.061(2) 0.0362(18) -0.0065(16) -0.0016(17) -0.039(2)
C18 0.055(2) 0.073(3) 0.052(2) -0.0077(19) 0.0004(19) -0.044(2)
C19 0.047(2) 0.049(2) 0.0408(18) -0.0056(15) 0.0025(16) -0.0255(18)
C20 0.073(3) 0.081(3) 0.053(2) -0.005(2) 0.007(2) -0.049(3)
C21 0.042(2) 0.0426(19) 0.0367(17) -0.0080(14) -0.0020(16) -0.0193(16)
C22 0.0363(19) 0.0440(19) 0.0458(19) -0.0110(15) 0.0020(16) -0.0206(16)
O4 0.0557(16) 0.0439(14) 0.0541(14) -0.0209(11) 0.0051(13) -0.0202(13)
C23 0.047(2) 0.0369(19) 0.0417(18) -0.0130(15) -0.0018(17) -0.0165(17)
O5 0.0506(15) 0.0434(14) 0.0465(13) -0.0136(10) 0.0077(12) -0.0261(12)
C24 0.044(2) 0.0370(18) 0.0397(18) -0.0119(14) -0.0027(16) -0.0180(16)
C25 0.049(2) 0.057(2) 0.0416(19) -0.0086(16) 0.0081(17) -0.0290(19)
C26 0.055(2) 0.051(2) 0.0455(19) -0.0029(16) -0.0010(18) -0.0349(19)
C27 0.046(2) 0.048(2) 0.0391(18) -0.0029(15) -0.0023(16) -0.0271(17)
C28 0.070(3) 0.051(2) 0.060(2) -0.0038(18) -0.005(2) -0.041(2)
C29 0.042(2) 0.0414(19) 0.0357(17) -0.0045(14) -0.0017(15) -0.0204(16)
C30 0.0400(19) 0.0361(17) 0.0344(16) -0.0044(13) -0.0038(15) -0.0195(15)
C31 0.0404(19) 0.0323(17) 0.0351(16) -0.0055(13) -0.0027(15) -0.0173(15)
C32 0.0402(19) 0.0322(17) 0.0354(16) -0.0052(13) -0.0042(15) -0.0158(15)
C33 0.047(2) 0.0306(17) 0.0427(18) -0.0077(14) -0.0046(16) -0.0176(16)
O6 0.0618(17) 0.0385(13) 0.0596(16) -0.0162(11) 0.0022(13) -0.0281(13)
C34 0.043(2) 0.0365(18) 0.0402(17) -0.0059(14) -0.0027(16) -0.0203(16)
C35 0.054(2) 0.049(2) 0.053(2) -0.0094(16) 0.0030(18) -0.0336(19)
C36 0.0378(18) 0.0366(17) 0.0362(17) -0.0052(13) -0.0025(15) -0.0199(15)
C37 0.0380(18) 0.0323(17) 0.0397(17) -0.0106(13) -0.0040(15) -0.0156(15)
C38 0.0358(18) 0.0365(17) 0.0375(17) -0.0063(13) -0.0008(15) -0.0206(15)
C39 0.0360(19) 0.0404(18) 0.0419(18) -0.0051(14) -0.0015(15) -0.0192(16)
C40 0.045(2) 0.049(2) 0.0409(18) -0.0049(15) 0.0002(16) -0.0308(18)
C41 0.043(2) 0.0429(19) 0.0380(17) -0.0093(14) 0.0039(15) -0.0232(17)
C42 0.053(2) 0.058(2) 0.049(2) -0.0177(17) 0.0003(18) -0.0268(19)
C43 0.0375(19) 0.0402(19) 0.0469(19) -0.0137(15) 0.0008(16) -0.0128(16)
C44 0.042(2) 0.0362(18) 0.0432(18) 0.0003(14) -0.0088(16) -0.0181(16)

loop_
_atom_type_symbol
_atom_type_description
_atom_type_scat_dispersion_real
_atom_type_scat_dispersion_imag
_atom_type_scat_source
C C 0.0033 0.0016 'International Tables Vol C Tables 4.2.6.8 and 6.1.1.4'
H H 0.0000 0.0000 'International Tables Vol C Tables 4.2.6.8 and 6.1.1.4'
O O 0.0106 0.0060 'International Tables Vol C Tables 4.2.6.8 and 6.1.1.4'

loop_
_geom_angle_atom_site_label_1
_geom_angle_atom_site_label_2
_geom_angle_atom_site_label_3
_geom_angle
O1 C1 O2 116.6(3)
O1 C1 C10 124.9(3)
O2 C1 C10 118.5(3)
C1 O2 C2 121.9(3)
C3 C2 O2 116.0(3)
C3 C2 C8 122.3(3)
O2 C2 C8 121.7(3)
C4 C3 C2 118.8(3)
C4 C3 H3 120.6
C2 C3 H3 120.6
C3 C4 C5 121.5(3)
C3 C4 H4 119.2
C5 C4 H4 119.2
C7 C5 C4 117.6(3)
C7 C5 C6 122.9(3)
C4 C5 C6 119.5(3)
C5 C6 H6A 109.5
C5 C6 H6B 109.5
H6A C6 H6B 109.5
C5 C6 H6C 109.5
H6A C6 H6C 109.5
H6B C6 H6C 109.5
C5 C7 C8 123.4(3)
C5 C7 H7 118.3
C8 C7 H7 118.3
C7 C8 C2 116.3(3)
C7 C8 C9 125.5(3)
C2 C8 C9 118.2(3)
C15 C9 C10 118.4(3)
C15 C9 C8 123.0(3)
C10 C9 C8 118.4(3)
C9 C10 C11 120.2(3)
C9 C10 C1 121.0(3)
C11 C10 C1 118.8(3)
O3 C11 C10 122.0(3)
O3 C11 C12 117.0(3)
C10 C11 C12 121.0(3)
C11 O3 H3A 109.5
C14 C12 C11 117.5(3)
C14 C12 C13 124.4(3)
C11 C12 C13 118.1(3)
C12 C13 H13A 109.5
C12 C13 H13B 109.5
H13A C13 H13B 109.5
C12 C13 H13C 109.5
H13A C13 H13C 109.5
H13B C13 H13C 109.5
C15 C14 C12 121.4(3)
C15 C14 C16 118.0(3)
C12 C14 C16 120.6(3)
C14 C15 C9 121.2(3)
C14 C15 H15 119.4
C9 C15 H15 119.4
C17 C16 C22 118.0(3)
C17 C16 C14 122.1(3)
C22 C16 C14 119.8(3)
C16 C17 C18 120.7(3)
C16 C17 H17 119.7
C18 C17 H17 119.7
C17 C18 C19 121.7(3)
C17 C18 H18 119.1
C19 C18 H18 119.1
C21 C19 C18 117.3(3)
C21 C19 C20 121.4(3)
C18 C19 C20 121.3(3)
C19 C20 H20A 109.5
C19 C20 H20B 109.5
H20A C20 H20B 109.5
C19 C20 H20C 109.5
H20A C20 H20C 109.5
H20B C20 H20C 109.5
C19 C21 C22 121.1(3)
C19 C21 H21 119.4
C22 C21 H21 119.4
C21 C22 C16 121.1(3)
C21 C22 H22 119.4
C16 C22 H22 119.4
O4 C23 O5 116.1(3)
O4 C23 C32 124.7(3)
O5 C23 C32 119.2(3)
C23 O5 C24 121.4(2)
C30 C24 C25 122.6(3)
C30 C24 O5 121.6(3)
C25 C24 O5 115.7(3)
C26 C25 C24 118.8(3)
C26 C25 H25 120.6
C24 C25 H25 120.6
C25 C26 C27 121.2(3)
C25 C26 H26 119.4
C27 C26 H26 119.4
C29 C27 C26 118.0(3)
C29 C27 C28 121.1(3)
C26 C27 C28 120.9(3)
C27 C28 H28A 109.5
C27 C28 H28B 109.5
H28A C28 H28B 109.5
C27 C28 H28C 109.5
H28A C28 H28C 109.5
H28B C28 H28C 109.5
C27 C29 C30 122.8(3)
C27 C29 H29 118.6
C30 C29 H29 118.6
C24 C30 C29 116.4(3)
C24 C30 C31 118.9(3)
C29 C30 C31 124.7(3)
C37 C31 C32 118.3(3)
C37 C31 C30 123.7(3)
C32 C31 C30 118.0(3)
C33 C32 C31 119.9(3)
C33 C32 C23 119.4(3)
C31 C32 C23 120.6(3)
O6 C33 C34 117.3(3)
O6 C33 C32 121.4(3)
C34 C33 C32 121.3(3)
C33 O6 H6 109.5
C33 C34 C36 118.2(3)
C33 C34 C35 118.7(3)
C36 C34 C35 123.1(3)
C34 C35 H35A 109.5
C34 C35 H35B 109.5
H35A C35 H35B 109.5
C34 C35 H35C 109.5
H35A C35 H35C 109.5
H35B C35 H35C 109.5
C34 C36 C37 120.5(3)
C34 C36 C38 122.0(3)
C37 C36 C38 117.4(3)
C31 C37 C36 121.6(3)
C31 C37 H37 119.2
C36 C37 H37 119.2
C44 C38 C39 117.9(3)
C44 C38 C36 120.9(3)
C39 C38 C36 121.1(3)
C40 C39 C38 121.0(3)
C40 C39 H39 119.5
C38 C39 H39 119.5
C39 C40 C41 121.3(3)
C39 C40 H40 119.4
C41 C40 H40 119.4
C40 C41 C43 118.1(3)
C40 C41 C42 120.9(3)
C43 C41 C42 121.0(3)
C41 C42 H42A 109.5
C41 C42 H42B 109.5
H42A C42 H42B 109.5
C41 C42 H42C 109.5
H42A C42 H42C 109.5
H42B C42 H42C 109.5
C41 C43 C44 120.8(3)
C41 C43 H43 119.6
C44 C43 H43 119.6
C38 C44 C43 120.9(3)
C38 C44 H44 119.6
C43 C44 H44 119.6

loop_
_geom_bond_atom_site_label_1
_geom_bond_atom_site_label_2
_geom_bond_distance
O1 C1 1.221(4)
C1 O2 1.355(4)
C1 C10 1.454(4)
O2 C2 1.392(4)
C2 C3 1.383(4)
C2 C8 1.396(4)
C3 C4 1.369(5)
C3 H3 0.9500
C4 C5 1.402(4)
C4 H4 0.9500
C5 C7 1.369(4)
C5 C6 1.499(5)
C6 H6A 0.9800
C6 H6B 0.9800
C6 H6C 0.9800
C7 C8 1.396(4)
C7 H7 0.9500
C8 C9 1.461(4)
C9 C15 1.392(4)
C9 C10 1.398(4)
C10 C11 1.407(4)
C11 O3 1.354(4)
C11 C12 1.409(4)
O3 H3A 0.8400
C12 C14 1.392(4)
C12 C13 1.505(4)
C13 H13A 0.9800
C13 H13B 0.9800
C13 H13C 0.9800
C14 C15 1.387(4)
C14 C16 1.500(4)
C15 H15 0.9500
C16 C17 1.375(4)
C16 C22 1.392(4)
C17 C18 1.385(4)
C17 H17 0.9500
C18 C19 1.392(5)
C18 H18 0.9500
C19 C21 1.379(5)
C19 C20 1.499(5)
C20 H20A 0.9800
C20 H20B 0.9800
C20 H20C 0.9800
C21 C22 1.385(4)
C21 H21 0.9500
C22 H22 0.9500
O4 C23 1.229(4)
C23 O5 1.353(4)
C23 C32 1.444(4)
O5 C24 1.398(4)
C24 C30 1.383(4)
C24 C25 1.384(5)
C25 C26 1.373(5)
C25 H25 0.9500
C26 C27 1.395(5)
C26 H26 0.9500
C27 C29 1.376(4)
C27 C28 1.507(5)
C28 H28A 0.9800
C28 H28B 0.9800
C28 H28C 0.9800
C29 C30 1.400(4)
C29 H29 0.9500
C30 C31 1.460(4)
C31 C37 1.386(4)
C31 C32 1.408(4)
C32 C33 1.406(4)
C33 O6 1.351(4)
C33 C34 1.395(4)
O6 H6 0.8400
C34 C36 1.397(4)
C34 C35 1.511(4)
C35 H35A 0.9800
C35 H35B 0.9800
C35 H35C 0.9800
C36 C37 1.398(4)
C36 C38 1.488(4)
C37 H37 0.9500
C38 C44 1.388(4)
C38 C39 1.388(4)
C39 C40 1.382(4)
C39 H39 0.9500
C40 C41 1.384(5)
C40 H40 0.9500
C41 C43 1.384(4)
C41 C42 1.516(4)
C42 H42A 0.9800
C42 H42B 0.9800
C42 H42C 0.9800
C43 C44 1.393(4)
C43 H43 0.9500
C44 H44 0.9500

loop_
_geom_torsion_atom_site_label_1
_geom_torsion_atom_site_label_2
_geom_torsion_atom_site_label_3
_geom_torsion_atom_site_label_4
_geom_torsion
O1 C1 O2 C2 176.7(3)
C10 C1 O2 C2 -4.5(5)
C1 O2 C2 C3 -176.6(3)
C1 O2 C2 C8 2.7(5)
O2 C2 C3 C4 179.4(3)
C8 C2 C3 C4 0.1(5)
C2 C3 C4 C5 -0.8(5)
C3 C4 C5 C7 0.7(5)
C3 C4 C5 C6 -179.4(3)
C4 C5 C7 C8 0.2(5)
C6 C5 C7 C8 -179.8(3)
C5 C7 C8 C2 -0.8(5)
C5 C7 C8 C9 178.8(3)
C3 C2 C8 C7 0.7(5)
O2 C2 C8 C7 -178.6(3)
C3 C2 C8 C9 -179.0(3)
O2 C2 C8 C9 1.8(4)
C7 C8 C9 C15 -7.3(5)
C2 C8 C9 C15 172.3(3)
C7 C8 C9 C10 176.2(3)
C2 C8 C9 C10 -4.1(4)
C15 C9 C10 C11 2.8(5)
C8 C9 C10 C11 179.4(3)
C15 C9 C10 C1 -174.3(3)
C8 C9 C10 C1 2.3(4)
O1 C1 C10 C9 -179.4(3)
O2 C1 C10 C9 2.0(5)
O1 C1 C10 C11 3.5(5)
O2 C1 C10 C11 -175.2(3)
C9 C10 C11 O3 178.9(3)
C1 C10 C11 O3 -3.9(5)
C9 C10 C11 C12 -2.0(5)
C1 C10 C11 C12 175.2(3)
O3 C11 C12 C14 177.2(3)
C10 C11 C12 C14 -1.9(5)
O3 C11 C12 C13 -3.2(4)
C10 C11 C12 C13 177.6(3)
C11 C12 C14 C15 5.1(5)
C13 C12 C14 C15 -174.5(3)
C11 C12 C14 C16 -172.2(3)
C13 C12 C14 C16 8.3(5)
C12 C14 C15 C9 -4.3(5)
C16 C14 C15 C9 173.0(3)
C10 C9 C15 C14 0.3(5)
C8 C9 C15 C14 -176.2(3)
C15 C14 C16 C17 54.1(4)
C12 C14 C16 C17 -128.5(4)
C15 C14 C16 C22 -121.9(3)
C12 C14 C16 C22 55.4(4)
C22 C16 C17 C18 -1.4(5)
C14 C16 C17 C18 -177.6(3)
C16 C17 C18 C19 1.1(6)
C17 C18 C19 C21 0.0(6)
C17 C18 C19 C20 -178.5(3)
C18 C19 C21 C22 -0.8(5)
C20 C19 C21 C22 177.8(3)
C19 C21 C22 C16 0.4(5)
C17 C16 C22 C21 0.7(5)
C14 C16 C22 C21 176.9(3)
O4 C23 O5 C24 -177.1(3)
C32 C23 O5 C24 3.8(5)
C23 O5 C24 C30 -2.8(5)
C23 O5 C24 C25 176.5(3)
C30 C24 C25 C26 -1.1(5)
O5 C24 C25 C26 179.6(3)
C24 C25 C26 C27 0.8(5)
C25 C26 C27 C29 -0.3(5)
C25 C26 C27 C28 179.9(3)
C26 C27 C29 C30 0.1(5)
C28 C27 C29 C30 179.8(3)
C25 C24 C30 C29 0.8(5)
O5 C24 C30 C29 -179.9(3)
C25 C24 C30 C31 179.7(3)
O5 C24 C30 C31 -1.0(5)
C27 C29 C30 C24 -0.3(5)
C27 C29 C30 C31 -179.1(3)
C24 C30 C31 C37 -174.2(3)
C29 C30 C31 C37 4.6(5)
C24 C30 C31 C32 3.7(5)
C29 C30 C31 C32 -177.6(3)
C37 C31 C32 C33 -3.3(5)
C30 C31 C32 C33 178.8(3)
C37 C31 C32 C23 175.3(3)
C30 C31 C32 C23 -2.7(5)
O4 C23 C32 C33 -1.5(5)
O5 C23 C32 C33 177.6(3)
O4 C23 C32 C31 180.0(3)
O5 C23 C32 C31 -0.9(5)
C31 C32 C33 O6 -176.7(3)
C23 C32 C33 O6 4.7(5)
C31 C32 C33 C34 2.4(5)
C23 C32 C33 C34 -176.2(3)
O6 C33 C34 C36 -179.3(3)
C32 C33 C34 C36 1.6(5)
O6 C33 C34 C35 3.2(5)
C32 C33 C34 C35 -175.9(3)
C33 C34 C36 C37 -4.6(5)
C35 C34 C36 C37 172.7(3)
C33 C34 C36 C38 172.8(3)
C35 C34 C36 C38 -9.8(5)
C32 C31 C37 C36 0.2(5)
C30 C31 C37 C36 178.1(3)
C34 C36 C37 C31 3.8(5)
C38 C36 C37 C31 -173.8(3)
C34 C36 C38 C44 133.0(3)
C37 C36 C38 C44 -49.5(4)
C34 C36 C38 C39 -51.0(5)
C37 C36 C38 C39 126.6(3)
C44 C38 C39 C40 1.2(5)
C36 C38 C39 C40 -175.0(3)
C38 C39 C40 C41 -1.0(5)
C39 C40 C41 C43 -0.4(5)
C39 C40 C41 C42 179.3(3)
C40 C41 C43 C44 1.6(5)
C42 C41 C43 C44 -178.1(3)
C39 C38 C44 C43 0.0(5)
C36 C38 C44 C43 176.2(3)
C41 C43 C44 C38 -1.4(5)
